data_9001608
loop_
_publ_author_name
'Cooper, M. A.'
'Hawthorne, F. C.'

_publ_section_title
;The crystal structure of curetonite, a complex heteropolyhedral sheet mineral
 Data has been corrected according to the ICSD
;
_journal_name_full 'American Mineralogist'
_journal_page_first 545
_journal_page_last 549
_journal_volume 79
_journal_year 1994
_chemical_formula_sum 'Al1.66 Ba2 F2 O10 P2 Ti0.34'
_chemical_name_mineral Curetonite
_space_group_IT_number 14
_symmetry_space_group_name_Hall '-P 2yn'
_symmetry_space_group_name_H-M 'P 1 21/n 1'
_cell_angle_alpha 90
_cell_angle_beta 102.15
_cell_angle_gamma 90
_cell_length_a 6.977
_cell_length_b 12.564
_cell_length_c 5.223
_cell_formula_units_Z 2
_cell_volume 447.587
_database_code_amcsd 0001660
_exptl_crystal_density_diffrn 4.420
_cod_original_formula_sum 'Ba2 P2 Al1.66 Ti.34 O10 F2'
_cod_database_code 9001608

loop_
_space_group_symop_operation_xyz
x,y,z
1/2+x,1/2-y,1/2+z
1/2-x,1/2+y,1/2-z
-x,-y,-z

loop_
_atom_site_aniso_label
_atom_site_aniso_U_11
_atom_site_aniso_U_22
_atom_site_aniso_U_33
_atom_site_aniso_U_12
_atom_site_aniso_U_13
_atom_site_aniso_U_23
Ba 0.01350 0.01230 0.02190 -0.00170 -0.00440 0.00530
P 0.00930 0.00730 0.00870 -0.00040 0.00160 -0.00080
Al1 0.02110 0.00780 0.00810 -0.00520 0.00480 -0.00160
Ti 0.02110 0.00780 0.00810 -0.00520 0.00480 -0.00160
Al2 0.00920 0.00940 0.01000 0.00120 0.00230 0.00160
O1 0.01610 0.01090 0.01670 0.00210 0.00560 0.00070
O2 0.01720 0.01060 0.01050 0.00110 -0.00100 0.00120
O3 0.01050 0.01130 0.01210 0.00050 0.00440 0.00070
O4 0.00850 0.01310 0.01230 0.00340 0.00540 0.00520
O5 0.01320 0.01550 0.00990 0.00590 0.00230 0.00370
F 0.01300 0.01130 0.01760 -0.00160 0.00150 0.00100

loop_
_atom_site_label
_atom_site_fract_x
_atom_site_fract_y
_atom_site_fract_z
_atom_site_occupancy
Ba 0.31601 0.30290 0.45914 1.00000
P 0.30360 0.11350 -0.06940 1.00000
Al1 0.00000 0.50000 0.00000 0.66000
Ti 0.00000 0.50000 0.00000 0.34000
Al2 0.50000 0.50000 0.00000 1.00000
O1 0.21050 0.22350 -0.07010 1.00000
O2 0.43300 0.09270 0.20300 1.00000
O3 -0.05840 0.38580 0.22900 1.00000
O4 0.26360 0.44740 0.06790 1.00000
O5 0.64450 0.47240 0.34970 1.00000
F 0.05210 0.13060 0.39450 1.00000

loop_
_cod_related_entry_id
_cod_related_entry_database
_cod_related_entry_code
1 AMCSD 0001660
